data_7105865
loop_
_publ_author_name
'Stephen Loeb'
'Darren Mercer'
'Nicholas Vukotic'

_publ_section_title
;
 Linking [2]rotaxane wheels to create a new type of metal organic rotaxane
 framework
;
_journal_name_full Chem.Commun.
_journal_page_first 896
_journal_paper_doi 10.1039/c0cc04139d
_journal_volume 47
_journal_year 2011
_chemical_formula_sum 'C96 H102 B2 F8 N6 O16'
_chemical_formula_weight 1769.46
_chemical_name_systematic
;
?
;
_space_group_IT_number 2
_symmetry_cell_setting triclinic
_symmetry_space_group_name_Hall '-P 1'
_symmetry_space_group_name_H-M 'P -1'
_atom_sites_solution_hydrogens geom
_atom_sites_solution_primary direct
_atom_sites_solution_secondary difmap
_audit_creation_method SHELXL-97
_cell_angle_alpha 101.628(4)
_cell_angle_beta 101.186(4)
_cell_angle_gamma 106.532(4)
_cell_formula_units_Z 1
_cell_length_a 12.403(3)
_cell_length_b 13.676(3)
_cell_length_c 14.347(4)
_cell_measurement_temperature 173(2)
_cell_volume 2201.7(9)
_computing_cell_refinement 'Bruker SAINT'
_computing_data_collection 'Bruker SMART'
_computing_data_reduction 'Bruker SHELXTL XPREP'
_computing_molecular_graphics 'Bruker SHELXTL XP'
_computing_publication_material 'Bruker SHELXTL XCIF'
_computing_structure_refinement 'SHELXL-97 (Sheldrick, 1997)'
_computing_structure_solution 'SHELXS-97 (Sheldrick, 1997)'
_diffrn_ambient_temperature 173(2)
_diffrn_measured_fraction_theta_full 0.994
_diffrn_measured_fraction_theta_max 0.994
_diffrn_radiation_monochromator graphite
_diffrn_radiation_source 'fine-focus sealed tube'
_diffrn_radiation_type MoK\a
_diffrn_radiation_wavelength 0.71073
_diffrn_reflns_av_R_equivalents 0.0995
_diffrn_reflns_av_sigmaI/netI 0.1455
_diffrn_reflns_limit_h_max 14
_diffrn_reflns_limit_h_min -14
_diffrn_reflns_limit_k_max 16
_diffrn_reflns_limit_k_min -16
_diffrn_reflns_limit_l_max 17
_diffrn_reflns_limit_l_min -17
_diffrn_reflns_number 20669
_diffrn_reflns_theta_full 25.00
_diffrn_reflns_theta_max 25.00
_diffrn_reflns_theta_min 2.45
_exptl_absorpt_coefficient_mu 0.101
_exptl_absorpt_correction_T_max 0.7457
_exptl_absorpt_correction_T_min 0.6498
_exptl_absorpt_correction_type empirical
_exptl_absorpt_process_details sadabs
_exptl_crystal_colour yellow
_exptl_crystal_density_diffrn 1.334
_exptl_crystal_density_meas ?
_exptl_crystal_density_method .
_exptl_crystal_description prism
_exptl_crystal_F_000 930
_exptl_crystal_size_max 0.24
_exptl_crystal_size_mid 0.22
_exptl_crystal_size_min 0.18
_refine_diff_density_max 0.312
_refine_diff_density_min -0.260
_refine_diff_density_rms 0.058
_refine_ls_extinction_method none
_refine_ls_goodness_of_fit_ref 1.204
_refine_ls_hydrogen_treatment constr
_refine_ls_matrix_type full
_refine_ls_number_parameters 577
_refine_ls_number_reflns 7715
_refine_ls_number_restraints 0
_refine_ls_restrained_S_all 1.204
_refine_ls_R_factor_all 0.2129
_refine_ls_R_factor_gt 0.1312
_refine_ls_shift/su_max 0.000
_refine_ls_shift/su_mean 0.000
_refine_ls_structure_factor_coef Fsqd
_refine_ls_weighting_details 'calc w=1/[\s^2^(Fo^2^)+(0.0288P)^2^+3.6748P] where P=(Fo^2^+2Fc^2^)/3'
_refine_ls_weighting_scheme calc
_refine_ls_wR_factor_gt 0.2013
_refine_ls_wR_factor_ref 0.2302
_reflns_number_gt 4286
_reflns_number_total 7715
_reflns_threshold_expression >2sigma(I)
_cod_data_source_file C0CC04139D.TXT
_cod_data_source_block dm52
_cod_original_cell_volume 2201.8(9)
_cod_original_sg_symbol_H-M P-1
_cod_database_code 7105865

loop_
_symmetry_equiv_pos_as_xyz
'x, y, z'
'-x, -y, -z'

loop_
_atom_site_label
_atom_site_type_symbol
_atom_site_fract_x
_atom_site_fract_y
_atom_site_fract_z
_atom_site_U_iso_or_equiv
_atom_site_adp_type
_atom_site_occupancy
_atom_site_symmetry_multiplicity
_atom_site_calc_flag
_atom_site_refinement_flags
_atom_site_disorder_assembly
_atom_site_disorder_group
O1 O 0.2307(5) 1.2179(4) 0.4446(3) 0.0620(16) Uani 1 1 d . . .
O2 O 0.2687(4) 1.2576(3) 0.3078(3) 0.0424(12) Uani 1 1 d . . .
N1 N -0.0055(4) 1.0039(4) -0.3695(3) 0.0290(12) Uani 1 1 d . . .
C1 C 0.3038(6) 1.4357(6) 0.5442(5) 0.0469(19) Uani 1 1 d . . .
H1A H 0.2714 1.3864 0.5779 0.056 Uiso 1 1 calc R . .
C2 C 0.3426(7) 1.5437(6) 0.5902(6) 0.057(2) Uani 1 1 d . . .
C3 C 0.3314(8) 1.5827(7) 0.6929(6) 0.091(3) Uani 1 1 d . . .
H3A H 0.3617 1.6604 0.7138 0.136 Uiso 1 1 calc R . .
H3B H 0.3763 1.5552 0.7388 0.136 Uiso 1 1 calc R . .
H3C H 0.2491 1.5578 0.6929 0.136 Uiso 1 1 calc R . .
C4 C 0.3903(6) 1.6128(6) 0.5409(6) 0.058(2) Uani 1 1 d . . .
H4A H 0.4185 1.6866 0.5730 0.069 Uiso 1 1 calc R . .
C5 C 0.3996(6) 1.5794(6) 0.4449(7) 0.059(2) Uani 1 1 d . . .
C6 C 0.4517(8) 1.6563(6) 0.3915(6) 0.084(3) Uani 1 1 d . . .
H6A H 0.4514 1.6173 0.3260 0.126 Uiso 1 1 calc R . .
H6B H 0.5322 1.6987 0.4292 0.126 Uiso 1 1 calc R . .
H6C H 0.4058 1.7032 0.3841 0.126 Uiso 1 1 calc R . .
C7 C 0.3605(6) 1.4712(6) 0.3995(5) 0.0452(18) Uani 1 1 d . . .
H7A H 0.3667 1.4463 0.3347 0.054 Uiso 1 1 calc R . .
C8 C 0.3122(6) 1.3991(5) 0.4487(5) 0.0379(16) Uani 1 1 d . . .
C9 C 0.2657(6) 1.2829(5) 0.4019(5) 0.0394(17) Uani 1 1 d . . .
C10 C 0.2164(6) 1.1467(5) 0.2589(4) 0.0475(19) Uani 1 1 d . . .
H10A H 0.1462 1.1165 0.2806 0.057 Uiso 1 1 calc R . .
H10B H 0.2722 1.1098 0.2765 0.057 Uiso 1 1 calc R . .
C11 C 0.1827(6) 1.1296(5) 0.1479(5) 0.0374(17) Uani 1 1 d . . .
C12 C 0.1458(6) 1.2011(5) 0.1053(5) 0.0411(17) Uani 1 1 d . . .
H12A H 0.1442 1.2645 0.1460 0.049 Uiso 1 1 calc R . .
C13 C 0.1114(5) 1.1801(5) 0.0035(4) 0.0373(16) Uani 1 1 d . . .
H13A H 0.0870 1.2297 -0.0252 0.045 Uiso 1 1 calc R . .
C14 C 0.1123(5) 1.0878(5) -0.0568(4) 0.0319(15) Uani 1 1 d . . .
C15 C 0.1474(5) 1.0155(5) -0.0133(4) 0.0337(16) Uani 1 1 d . . .
H15A H 0.1463 0.9508 -0.0536 0.040 Uiso 1 1 calc R . .
C16 C 0.1838(5) 1.0377(5) 0.0891(4) 0.0364(16) Uani 1 1 d . . .
H16A H 0.2096 0.9890 0.1183 0.044 Uiso 1 1 calc R . .
C17 C 0.0721(5) 1.0619(5) -0.1669(4) 0.0282(14) Uani 1 1 d . . .
C18 C -0.0039(5) 1.1040(5) -0.2140(4) 0.0301(15) Uani 1 1 d . . .
H18A H -0.0306 1.1533 -0.1766 0.036 Uiso 1 1 calc R . .
C19 C -0.0411(5) 1.0744(5) -0.3157(4) 0.0334(16) Uani 1 1 d . . .
H19A H -0.0926 1.1044 -0.3481 0.040 Uiso 1 1 calc R . .
C20 C 0.0696(5) 0.9635(5) -0.3263(4) 0.0311(15) Uani 1 1 d . . .
H20A H 0.0947 0.9144 -0.3658 0.037 Uiso 1 1 calc R . .
C21 C 0.1112(5) 0.9917(5) -0.2256(4) 0.0325(15) Uani 1 1 d . . .
H21A H 0.1664 0.9637 -0.1956 0.039 Uiso 1 1 calc R . .
C22 C -0.0476(5) 0.9716(5) -0.4791(4) 0.0331(16) Uani 1 1 d . . .
H22A H -0.1185 0.9899 -0.5000 0.040 Uiso 1 1 calc R . .
H22B H -0.0679 0.8939 -0.5044 0.040 Uiso 1 1 calc R . .
O3 O 0.8451(5) 1.5495(4) -0.0581(4) 0.0636(16) Uani 1 1 d . . .
O4 O 0.5162(4) 1.6488(4) -0.0619(3) 0.0468(12) Uani 1 1 d . . .
O5 O 0.7251(4) 1.8040(3) 0.2994(3) 0.0368(11) Uani 1 1 d . . .
O6 O 0.7005(4) 2.0106(3) 0.3920(3) 0.0383(11) Uani 1 1 d . . .
O7 O 0.8873(4) 2.1881(3) 0.5058(3) 0.0373(11) Uani 1 1 d . . .
O8 O 0.8876(4) 1.7206(3) 0.3394(3) 0.0389(11) Uani 1 1 d . . .
N2 N 1.0454(7) 1.6523(7) -0.3072(6) 0.079(2) Uani 1 1 d . . .
N3 N 0.3439(6) 1.9288(6) -0.1072(5) 0.072(2) Uani 1 1 d . . .
C23 C 0.8181(5) 1.6839(5) 0.2436(5) 0.0349(16) Uani 1 1 d . . .
C24 C 0.8311(6) 1.6091(5) 0.1700(5) 0.0413(17) Uani 1 1 d . . .
H24A H 0.8906 1.5791 0.1845 0.050 Uiso 1 1 calc R . .
C25 C 0.7572(6) 1.5773(5) 0.0746(5) 0.0387(17) Uani 1 1 d . . .
C26 C 0.6718(6) 1.6228(5) 0.0526(5) 0.0379(17) Uani 1 1 d . . .
C27 C 0.6595(6) 1.6971(5) 0.1269(5) 0.0370(16) Uani 1 1 d . . .
H27A H 0.5994 1.7263 0.1122 0.044 Uiso 1 1 calc R . .
C28 C 0.7315(6) 1.7304(5) 0.2219(5) 0.0365(16) Uani 1 1 d . . .
C29 C 0.7755(7) 1.4963(6) -0.0024(5) 0.057(2) Uani 1 1 d . . .
H29A H 0.8155 1.4537 0.0295 0.069 Uiso 1 1 calc R . .
H29B H 0.6992 1.4479 -0.0469 0.069 Uiso 1 1 calc R . .
C30 C 0.8703(9) 1.4806(7) -0.1289(7) 0.085(3) Uani 1 1 d . . .
H30A H 0.7973 1.4252 -0.1719 0.102 Uiso 1 1 calc R . .
H30B H 0.9204 1.4455 -0.0965 0.102 Uiso 1 1 calc R . .
C31 C 0.9328(8) 1.5428(7) -0.1900(7) 0.060(2) Uani 1 1 d . . .
C32 C 1.0299(8) 1.6348(7) -0.1472(6) 0.066(2) Uani 1 1 d . . .
H32A H 1.0590 1.6621 -0.0775 0.080 Uiso 1 1 calc R . .
C33 C 1.0825(8) 1.6849(7) -0.2100(7) 0.073(3) Uani 1 1 d . . .
H33A H 1.1495 1.7467 -0.1811 0.087 Uiso 1 1 calc R . .
C34 C 0.9540(9) 1.5655(8) -0.3448(7) 0.073(3) Uani 1 1 d . . .
H34A H 0.9258 1.5407 -0.4147 0.088 Uiso 1 1 calc R . .
C35 C 0.8960(8) 1.5079(7) -0.2902(7) 0.070(2) Uani 1 1 d . . .
H35A H 0.8314 1.4448 -0.3221 0.084 Uiso 1 1 calc R . .
C36 C 0.5916(6) 1.5875(5) -0.0512(5) 0.0455(18) Uani 1 1 d . . .
H36A H 0.6393 1.5946 -0.0990 0.055 Uiso 1 1 calc R . .
H36B H 0.5439 1.5118 -0.0665 0.055 Uiso 1 1 calc R . .
C37 C 0.5699(6) 1.7436(6) -0.0861(5) 0.0499(19) Uani 1 1 d . . .
H37A H 0.5887 1.7258 -0.1500 0.060 Uiso 1 1 calc R . .
H37B H 0.6436 1.7861 -0.0348 0.060 Uiso 1 1 calc R . .
C38 C 0.4901(6) 1.8066(6) -0.0929(5) 0.0489(19) Uani 1 1 d . . .
C39 C 0.4193(7) 1.8106(7) -0.0311(5) 0.059(2) Uani 1 1 d . . .
H39A H 0.4173 1.7711 0.0163 0.070 Uiso 1 1 calc R . .
C40 C 0.3506(8) 1.8739(8) -0.0397(6) 0.077(3) Uani 1 1 d . . .
H40A H 0.3046 1.8789 0.0056 0.092 Uiso 1 1 calc R . .
C41 C 0.4142(8) 1.9233(6) -0.1649(6) 0.064(2) Uani 1 1 d . . .
H41A H 0.4140 1.9625 -0.2125 0.077 Uiso 1 1 calc R . .
C42 C 0.4873(7) 1.8649(6) -0.1607(5) 0.056(2) Uani 1 1 d . . .
H42A H 0.5360 1.8646 -0.2043 0.068 Uiso 1 1 calc R . .
C43 C 0.6254(6) 1.8370(5) 0.2799(5) 0.0401(17) Uani 1 1 d . . .
H43A H 0.5535 1.7740 0.2536 0.048 Uiso 1 1 calc R . .
H43B H 0.6307 1.8770 0.2297 0.048 Uiso 1 1 calc R . .
C44 C 0.6198(6) 1.9059(5) 0.3735(5) 0.0396(17) Uani 1 1 d . . .
H44A H 0.5397 1.9083 0.3669 0.048 Uiso 1 1 calc R . .
H44B H 0.6399 1.8763 0.4294 0.048 Uiso 1 1 calc R . .
C45 C 0.6891(6) 2.0823(5) 0.4721(5) 0.0459(19) Uani 1 1 d . . .
H45A H 0.7070 2.0600 0.5332 0.055 Uiso 1 1 calc R . .
H45B H 0.6080 2.0830 0.4594 0.055 Uiso 1 1 calc R . .
C46 C 0.7718(6) 2.1907(5) 0.4847(5) 0.0453(19) Uani 1 1 d . . .
H46A H 0.7544 2.2129 0.4235 0.054 Uiso 1 1 calc R . .
H46B H 0.7632 2.2424 0.5395 0.054 Uiso 1 1 calc R . .
C47 C 0.9738(6) 2.2885(5) 0.5259(4) 0.0400(17) Uani 1 1 d . . .
H47A H 0.9373 2.3373 0.5014 0.048 Uiso 1 1 calc R . .
H47B H 1.0327 2.2811 0.4898 0.048 Uiso 1 1 calc R . .
C48 C 0.9665(6) 1.6646(5) 0.3662(5) 0.0420(17) Uani 1 1 d . . .
H48A H 1.0248 1.6725 0.3274 0.050 Uiso 1 1 calc R . .
H48B H 0.9227 1.5882 0.3527 0.050 Uiso 1 1 calc R . .
B1 B 0.2673(8) 1.8152(8) 0.2177(8) 0.054(2) Uani 1 1 d . . .
F1 F 0.2078(5) 1.7699(4) 0.2774(4) 0.0965(18) Uani 1 1 d . . .
F2 F 0.3108(5) 1.9213(4) 0.2583(4) 0.1025(19) Uani 1 1 d . . .
F3 F 0.3504(4) 1.7728(4) 0.2037(4) 0.0967(18) Uani 1 1 d . . .
F4 F 0.1881(4) 1.7932(4) 0.1260(3) 0.0781(15) Uani 1 1 d . . .

loop_
_atom_site_aniso_label
_atom_site_aniso_U_11
_atom_site_aniso_U_22
_atom_site_aniso_U_33
_atom_site_aniso_U_23
_atom_site_aniso_U_13
_atom_site_aniso_U_12
O1 0.103(5) 0.039(3) 0.033(3) 0.009(2) 0.026(3) 0.002(3)
O2 0.056(3) 0.037(3) 0.023(2) 0.006(2) 0.007(2) 0.002(2)
N1 0.029(3) 0.034(3) 0.025(3) 0.013(2) 0.005(2) 0.010(3)
C1 0.037(4) 0.051(5) 0.040(4) 0.007(4) 0.007(3) 0.001(4)
C2 0.051(5) 0.043(5) 0.058(5) -0.005(4) 0.002(4) 0.008(4)
C3 0.093(8) 0.078(7) 0.064(6) -0.034(5) 0.022(5) 0.008(6)
C4 0.041(5) 0.036(5) 0.082(6) 0.004(4) -0.002(4) 0.011(4)
C5 0.042(5) 0.046(5) 0.083(6) 0.026(5) 0.001(4) 0.011(4)
C6 0.086(7) 0.056(6) 0.094(7) 0.043(5) 0.002(5) -0.001(5)
C7 0.038(4) 0.049(5) 0.044(4) 0.016(4) 0.003(3) 0.011(4)
C8 0.041(4) 0.042(4) 0.033(4) 0.010(3) 0.010(3) 0.017(3)
C9 0.052(5) 0.036(4) 0.027(4) 0.010(3) 0.007(3) 0.011(3)
C10 0.062(5) 0.046(5) 0.029(4) 0.012(3) 0.014(4) 0.007(4)
C11 0.042(4) 0.038(4) 0.030(4) 0.013(3) 0.009(3) 0.006(3)
C12 0.048(5) 0.031(4) 0.035(4) 0.003(3) 0.010(3) 0.004(3)
C13 0.042(4) 0.038(4) 0.029(4) 0.010(3) 0.003(3) 0.013(3)
C14 0.027(4) 0.034(4) 0.030(4) 0.010(3) 0.007(3) 0.004(3)
C15 0.042(4) 0.033(4) 0.027(4) 0.009(3) 0.008(3) 0.014(3)
C16 0.044(4) 0.037(4) 0.028(4) 0.015(3) 0.009(3) 0.010(3)
C17 0.032(4) 0.026(4) 0.033(4) 0.012(3) 0.016(3) 0.011(3)
C18 0.028(4) 0.031(4) 0.033(4) 0.009(3) 0.005(3) 0.015(3)
C19 0.033(4) 0.038(4) 0.038(4) 0.021(3) 0.009(3) 0.018(3)
C20 0.031(4) 0.041(4) 0.025(3) 0.014(3) 0.009(3) 0.015(3)
C21 0.026(4) 0.047(4) 0.032(4) 0.021(3) 0.008(3) 0.016(3)
C22 0.035(4) 0.040(4) 0.029(4) 0.017(3) 0.010(3) 0.015(3)
O3 0.101(5) 0.051(3) 0.057(3) 0.017(3) 0.045(3) 0.036(3)
O4 0.049(3) 0.045(3) 0.043(3) 0.015(2) 0.008(2) 0.011(3)
O5 0.040(3) 0.038(3) 0.032(3) 0.007(2) 0.005(2) 0.017(2)
O6 0.038(3) 0.041(3) 0.033(3) 0.006(2) 0.004(2) 0.015(2)
O7 0.037(3) 0.031(3) 0.042(3) 0.011(2) 0.009(2) 0.011(2)
O8 0.044(3) 0.042(3) 0.035(3) 0.013(2) 0.007(2) 0.021(2)
N2 0.087(6) 0.095(6) 0.058(5) 0.031(5) 0.019(4) 0.029(5)
N3 0.075(6) 0.086(6) 0.064(5) 0.018(4) 0.013(4) 0.045(5)
C23 0.033(4) 0.034(4) 0.037(4) 0.015(3) 0.008(3) 0.009(3)
C24 0.043(4) 0.036(4) 0.048(4) 0.012(3) 0.015(3) 0.016(3)
C25 0.043(4) 0.030(4) 0.043(4) 0.010(3) 0.017(3) 0.007(3)
C26 0.037(4) 0.037(4) 0.037(4) 0.013(3) 0.008(3) 0.007(3)
C27 0.037(4) 0.040(4) 0.035(4) 0.011(3) 0.011(3) 0.014(3)
C28 0.042(4) 0.030(4) 0.040(4) 0.015(3) 0.016(3) 0.008(3)
C29 0.072(6) 0.047(5) 0.056(5) 0.014(4) 0.024(4) 0.021(4)
C30 0.115(9) 0.069(7) 0.086(7) 0.016(6) 0.056(6) 0.038(6)
C31 0.068(6) 0.052(5) 0.069(6) 0.012(5) 0.032(5) 0.030(5)
C32 0.088(7) 0.068(6) 0.047(5) 0.014(5) 0.007(5) 0.042(6)
C33 0.078(7) 0.068(6) 0.070(6) 0.025(5) 0.018(5) 0.018(5)
C34 0.082(8) 0.090(8) 0.055(6) 0.027(6) 0.005(5) 0.045(6)
C35 0.061(6) 0.066(6) 0.080(7) 0.017(5) 0.001(5) 0.031(5)
C36 0.048(5) 0.042(4) 0.049(5) 0.015(4) 0.015(4) 0.015(4)
C37 0.046(5) 0.056(5) 0.047(5) 0.018(4) 0.010(4) 0.014(4)
C38 0.038(5) 0.063(5) 0.044(4) 0.014(4) 0.001(3) 0.020(4)
C39 0.056(5) 0.083(6) 0.050(5) 0.025(5) 0.019(4) 0.036(5)
C40 0.081(7) 0.099(8) 0.055(6) 0.018(5) 0.013(5) 0.044(6)
C41 0.080(7) 0.066(6) 0.066(6) 0.026(5) 0.025(5) 0.042(5)
C42 0.059(6) 0.058(5) 0.055(5) 0.023(4) 0.018(4) 0.017(4)
C43 0.034(4) 0.045(4) 0.040(4) 0.012(3) 0.006(3) 0.014(3)
C44 0.033(4) 0.039(4) 0.038(4) 0.003(3) 0.007(3) 0.005(3)
C45 0.043(5) 0.049(5) 0.043(4) -0.002(4) 0.013(4) 0.020(4)
C46 0.048(5) 0.046(5) 0.041(4) -0.001(4) 0.007(4) 0.027(4)
C47 0.052(5) 0.037(4) 0.034(4) 0.013(3) 0.010(3) 0.017(4)
C48 0.046(5) 0.036(4) 0.049(4) 0.017(3) 0.014(4) 0.017(3)
B1 0.038(6) 0.051(6) 0.078(7) 0.027(5) 0.013(5) 0.018(5)
F1 0.130(5) 0.102(4) 0.079(4) 0.037(3) 0.058(3) 0.042(4)
F2 0.124(5) 0.067(4) 0.095(4) 0.016(3) -0.008(3) 0.029(3)
F3 0.065(4) 0.121(5) 0.118(5) 0.035(4) 0.022(3) 0.053(3)
F4 0.077(4) 0.100(4) 0.067(3) 0.029(3) 0.010(3) 0.046(3)

loop_
_atom_type_symbol
_atom_type_description
_atom_type_scat_dispersion_real
_atom_type_scat_dispersion_imag
_atom_type_scat_source
C C 0.0033 0.0016 'International Tables Vol C Tables 4.2.6.8 and 6.1.1.4'
H H 0.0000 0.0000 'International Tables Vol C Tables 4.2.6.8 and 6.1.1.4'
B B 0.0013 0.0007 'International Tables Vol C Tables 4.2.6.8 and 6.1.1.4'
N N 0.0061 0.0033 'International Tables Vol C Tables 4.2.6.8 and 6.1.1.4'
O O 0.0106 0.0060 'International Tables Vol C Tables 4.2.6.8 and 6.1.1.4'
F F 0.0171 0.0103 'International Tables Vol C Tables 4.2.6.8 and 6.1.1.4'

loop_
_geom_angle_atom_site_label_1
_geom_angle_atom_site_label_2
_geom_angle_atom_site_label_3
_geom_angle
_geom_angle_site_symmetry_1
_geom_angle_site_symmetry_3
_geom_angle_publ_flag
C9 O2 C10 113.9(5) . . ?
C20 N1 C19 120.8(5) . . ?
C20 N1 C22 118.9(5) . . ?
C19 N1 C22 120.3(5) . . ?
C2 C1 C8 120.4(7) . . ?
C4 C2 C1 118.8(7) . . ?
C4 C2 C3 121.2(8) . . ?
C1 C2 C3 120.0(8) . . ?
C2 C4 C5 122.6(7) . . ?
C7 C5 C4 118.1(7) . . ?
C7 C5 C6 119.8(8) . . ?
C4 C5 C6 122.1(8) . . ?
C5 C7 C8 120.2(7) . . ?
C7 C8 C1 119.8(6) . . ?
C7 C8 C9 122.1(6) . . ?
C1 C8 C9 118.0(6) . . ?
O1 C9 O2 123.4(6) . . ?
O1 C9 C8 123.8(6) . . ?
O2 C9 C8 112.8(6) . . ?
O2 C10 C11 110.0(5) . . ?
C16 C11 C12 120.0(6) . . ?
C16 C11 C10 117.9(6) . . ?
C12 C11 C10 122.0(6) . . ?
C11 C12 C13 120.0(6) . . ?
C14 C13 C12 120.8(6) . . ?
C13 C14 C15 118.8(6) . . ?
C13 C14 C17 121.7(6) . . ?
C15 C14 C17 119.4(6) . . ?
C16 C15 C14 120.3(6) . . ?
C11 C16 C15 120.2(6) . . ?
C18 C17 C21 117.8(5) . . ?
C18 C17 C14 122.3(5) . . ?
C21 C17 C14 119.9(5) . . ?
C19 C18 C17 119.7(6) . . ?
N1 C19 C18 120.9(6) . . ?
N1 C20 C21 120.8(6) . . ?
C20 C21 C17 119.9(6) . . ?
N1 C22 C22 109.1(6) . 2_574 ?
C30 O3 C29 113.1(6) . . ?
C37 O4 C36 111.9(5) . . ?
C28 O5 C43 114.8(5) . . ?
C45 O6 C44 111.6(5) . . ?
C46 O7 C47 113.6(5) . . ?
C23 O8 C48 116.3(5) . . ?
C34 N2 C33 116.3(8) . . ?
C41 N3 C40 114.8(8) . . ?
O8 C23 C24 124.3(6) . . ?
O8 C23 C28 115.7(6) . . ?
C24 C23 C28 120.0(6) . . ?
C23 C24 C25 120.3(6) . . ?
C26 C25 C24 120.0(6) . . ?
C26 C25 C29 121.8(7) . . ?
C24 C25 C29 118.2(7) . . ?
C27 C26 C25 119.0(6) . . ?
C27 C26 C36 121.4(6) . . ?
C25 C26 C36 119.6(6) . . ?
C28 C27 C26 122.3(7) . . ?
O5 C28 C27 125.8(6) . . ?
O5 C28 C23 115.9(6) . . ?
C27 C28 C23 118.3(6) . . ?
O3 C29 C25 109.1(6) . . ?
O3 C30 C31 108.9(7) . . ?
C35 C31 C32 118.0(8) . . ?
C35 C31 C30 119.7(9) . . ?
C32 C31 C30 122.2(8) . . ?
C33 C32 C31 117.7(8) . . ?
N2 C33 C32 124.2(9) . . ?
N2 C34 C35 124.7(9) . . ?
C31 C35 C34 119.0(9) . . ?
O4 C36 C26 111.6(6) . . ?
O4 C37 C38 110.0(6) . . ?
C39 C38 C42 117.8(7) . . ?
C39 C38 C37 121.5(7) . . ?
C42 C38 C37 120.7(7) . . ?
C38 C39 C40 118.0(8) . . ?
N3 C40 C39 125.1(8) . . ?
N3 C41 C42 124.4(8) . . ?
C41 C42 C38 119.7(7) . . ?
O5 C43 C44 109.7(5) . . ?
O6 C44 C43 109.0(5) . . ?
O6 C45 C46 109.0(5) . . ?
O7 C46 C45 108.6(5) . . ?
O7 C47 C48 112.4(5) . 2_796 ?
O8 C48 C47 107.5(5) . 2_796 ?
F3 B1 F2 112.9(8) . . ?
F3 B1 F1 110.3(7) . . ?
F2 B1 F1 108.4(8) . . ?
F3 B1 F4 108.2(8) . . ?
F2 B1 F4 108.9(7) . . ?
F1 B1 F4 108.0(7) . . ?

loop_
_geom_bond_atom_site_label_1
_geom_bond_atom_site_label_2
_geom_bond_distance
_geom_bond_site_symmetry_2
_geom_bond_publ_flag
O1 C9 1.206(7) . ?
O2 C9 1.335(7) . ?
O2 C10 1.431(7) . ?
N1 C20 1.329(7) . ?
N1 C19 1.339(7) . ?
N1 C22 1.486(7) . ?
C1 C2 1.388(9) . ?
C1 C8 1.395(8) . ?
C2 C4 1.363(10) . ?
C2 C3 1.511(10) . ?
C4 C5 1.398(10) . ?
C5 C7 1.390(10) . ?
C5 C6 1.498(10) . ?
C7 C8 1.391(8) . ?
C8 C9 1.486(9) . ?
C10 C11 1.517(8) . ?
C11 C16 1.371(8) . ?
C11 C12 1.388(9) . ?
C12 C13 1.384(8) . ?
C13 C14 1.383(8) . ?
C14 C15 1.396(8) . ?
C14 C17 1.496(8) . ?
C15 C16 1.392(8) . ?
C17 C18 1.377(8) . ?
C17 C21 1.401(8) . ?
C18 C19 1.378(8) . ?
C20 C21 1.369(8) . ?
C22 C22 1.517(11) 2_574 ?
O3 C30 1.387(8) . ?
O3 C29 1.433(8) . ?
O4 C37 1.423(7) . ?
O4 C36 1.430(7) . ?
O5 C28 1.373(7) . ?
O5 C43 1.431(7) . ?
O6 C45 1.411(7) . ?
O6 C44 1.432(7) . ?
O7 C46 1.417(7) . ?
O7 C47 1.414(7) . ?
O8 C23 1.379(7) . ?
O8 C48 1.446(7) . ?
N2 C34 1.312(11) . ?
N2 C33 1.319(10) . ?
N3 C41 1.320(9) . ?
N3 C40 1.344(10) . ?
C23 C24 1.383(8) . ?
C23 C28 1.412(9) . ?
C24 C25 1.396(9) . ?
C25 C26 1.391(9) . ?
C25 C29 1.499(9) . ?
C26 C27 1.380(8) . ?
C26 C36 1.517(9) . ?
C27 C28 1.381(8) . ?
C30 C31 1.510(10) . ?
C31 C35 1.360(11) . ?
C31 C32 1.396(11) . ?
C32 C33 1.390(11) . ?
C34 C35 1.377(11) . ?
C37 C38 1.486(9) . ?
C38 C39 1.368(9) . ?
C38 C42 1.377(9) . ?
C39 C40 1.383(10) . ?
C41 C42 1.369(10) . ?
C43 C44 1.503(8) . ?
C45 C46 1.496(9) . ?
C47 C48 1.496(8) 2_796 ?
C48 C47 1.496(8) 2_796 ?
B1 F3 1.347(10) . ?
B1 F2 1.352(10) . ?
B1 F1 1.364(10) . ?
B1 F4 1.399(10) . ?
